data_4120495
loop_
_publ_author_name
'Wei, Ye'
'Deb, Indubhusan'
'Yoshikai, Naohiko'

_publ_section_title
;
 Correction to palladium-catalyzed aerobic oxidative cyclization of N-aryl
 imines: indole synthesis from anilines and ketones.
;
_journal_issue 7
_journal_name_full 'Journal of the American Chemical Society'
_journal_page_first 2928
_journal_paper_doi 10.1021/ja500182v
_journal_volume 136
_journal_year 2014
_chemical_formula_sum 'C22 H16 N2'
_chemical_formula_weight 308.37
_chemical_melting_point 242.5(5)
_chemical_name_systematic 2,7-diphenyl-3,6-dihydropyrrolo[3,2-e]indole
_space_group_crystal_system orthorhombic
_space_group_IT_number 19
_space_group_name_Hall 'P 2ac 2ab'
_space_group_name_H-M_alt 'P 21 21 21'
_symmetry_space_group_name_Hall 'P 2ac 2ab'
_symmetry_space_group_name_H-M 'P 21 21 21'
_atom_sites_solution_hydrogens geom
_cell_angle_alpha 90
_cell_angle_beta 90
_cell_angle_gamma 90
_cell_formula_units_Z 4
_cell_length_a 6.125(2)
_cell_length_b 7.740(3)
_cell_length_c 32.799(11)
_cell_measurement_reflns_used 670
_cell_measurement_temperature 103.(2)
_cell_measurement_theta_max 19.6324
_cell_measurement_theta_min 2.7040
_cell_volume 1554.9(9)
_computing_cell_refinement 'SAINT V8.32B (Bruker AXS Inc., 2013)'
_computing_data_collection 'Bruker APEX2'
_computing_data_reduction 'SAINT V8.32B (Bruker AXS Inc., 2013)'
_computing_molecular_graphics 'Bruker SHELXTL'
_computing_publication_material 'Bruker SHELXTL'
_computing_structure_refinement 'SHELXL-2013 (Sheldrick, 2013)'
_computing_structure_solution 'SHELXS-97 (Sheldrick 2008)'
_diffrn_ambient_temperature 103.(2)
_diffrn_detector_area_resol_mean 8.3333
_diffrn_measured_fraction_theta_full 0.983
_diffrn_measured_fraction_theta_max 0.983
_diffrn_measurement_device_type 'Bruker APEX-II CCD'
_diffrn_measurement_method '\f and \w scans'
_diffrn_radiation_monochromator graphite
_diffrn_radiation_type MoK\a
_diffrn_radiation_wavelength 0.71073
_diffrn_reflns_limit_h_max 8
_diffrn_reflns_limit_h_min -8
_diffrn_reflns_limit_k_max 10
_diffrn_reflns_limit_k_min -10
_diffrn_reflns_limit_l_max 43
_diffrn_reflns_limit_l_min -43
_diffrn_reflns_number 3521
_diffrn_reflns_theta_full 28.24
_diffrn_reflns_theta_max 28.24
_diffrn_reflns_theta_min 1.24
_exptl_absorpt_coefficient_mu 0.078
_exptl_absorpt_correction_T_max 1.00
_exptl_absorpt_correction_T_min 0.97
_exptl_absorpt_correction_type multi-scan
_exptl_absorpt_process_details twinabs
_exptl_crystal_colour colourless
_exptl_crystal_density_diffrn 1.317
_exptl_crystal_density_method 'not measured'
_exptl_crystal_description plate
_exptl_crystal_F_000 648
_exptl_crystal_size_max 0.400
_exptl_crystal_size_mid 0.240
_exptl_crystal_size_min 0.040
_refine_diff_density_max 0.353
_refine_diff_density_min -0.423
_refine_ls_extinction_method none
_refine_ls_goodness_of_fit_ref 1.021
_refine_ls_hydrogen_treatment constr
_refine_ls_matrix_type full
_refine_ls_number_parameters 217
_refine_ls_number_reflns 2213
_refine_ls_number_restraints 0
_refine_ls_restrained_S_all 1.021
_refine_ls_R_factor_all 0.1006
_refine_ls_R_factor_gt 0.0646
_refine_ls_shift/su_max 0.000
_refine_ls_shift/su_mean 0.000
_refine_ls_structure_factor_coef Fsqd
_refine_ls_weighting_details 'w=1/[\s^2^(Fo^2^)+(0.1043P)^2^] where P=(Fo^2^+2Fc^2^)/3'
_refine_ls_weighting_scheme calc
_refine_ls_wR_factor_gt 0.1439
_refine_ls_wR_factor_ref 0.1780
_reflns_number_gt 1548
_reflns_number_total 2213
_reflns_threshold_expression 'I > 2\s(I)'
_cod_data_source_file ja500182v_si_002.cif
_cod_data_source_block I
_cod_depositor_comments
;
The following automatic conversions were performed:

'_chemical_melting_point' value '242-243' was changed to '242.5(5)' -
the average value was taken and precision was estimated.

Automatic conversion script
Id: cif_fix_values 2281 2013-09-26 08:29:07Z andrius 
;
_cod_original_cell_volume 1554.9(10)
_cod_database_code 4120495

loop_
_space_group_symop_operation_xyz
'x, y, z'
'-x+1/2, -y, z+1/2'
'-x, y+1/2, -z+1/2'
'x+1/2, -y+1/2, -z'

loop_
_atom_site_type_symbol
_atom_site_label
_atom_site_fract_x
_atom_site_fract_y
_atom_site_fract_z
_atom_site_U_iso_or_equiv
_atom_site_adp_type
_atom_site_calc_flag
_atom_site_refinement_flags_adp
_atom_site_refinement_flags_posn
_atom_site_occupancy
C C1 1.0587(7) 0.7562(5) 0.27652(11) 0.0248(9) Uani d . . 1
H H1 1.1236 0.797 0.252 0.03 Uiso calc U R 1
C C2 1.1742(7) 0.7666(6) 0.31281(11) 0.0253(9) Uani d . . 1
H H2 1.3156 0.817 0.3131 0.03 Uiso calc U R 1
C C3 1.0846(7) 0.7037(6) 0.34873(12) 0.0278(10) Uani d . . 1
H H3 1.1624 0.7132 0.3737 0.033 Uiso calc U R 1
C C4 0.8804(7) 0.6271(5) 0.34779(11) 0.0268(9) Uani d . . 1
H H4 0.8206 0.5803 0.3721 0.032 Uiso calc U R 1
C C5 0.7617(8) 0.6178(6) 0.31179(10) 0.0265(9) Uani d . . 1
H H5 0.6217 0.565 0.3116 0.032 Uiso calc U R 1
C C6 0.8494(7) 0.6869(5) 0.27537(10) 0.0209(8) Uani d . . 1
C C7 0.7230(7) 0.6906(5) 0.23719(10) 0.0213(9) Uani d . . 1
C C8 0.7722(7) 0.7726(5) 0.20076(10) 0.0230(9) Uani d . . 1
H H8 0.8979 0.8408 0.1954 0.028 Uiso calc U R 1
C C9 0.6006(7) 0.7364(5) 0.17278(11) 0.0225(9) Uani d . . 1
C C10 0.4429(7) 0.6373(5) 0.19377(10) 0.0216(8) Uani d . . 1
C C11 0.2447(7) 0.5852(5) 0.17716(11) 0.0256(9) Uani d . . 1
H H11 0.1444 0.5193 0.1929 0.031 Uiso calc U R 1
C C12 0.1958(7) 0.6308(6) 0.13743(10) 0.0261(9) Uani d . . 1
H H12 0.0605 0.5994 0.1254 0.031 Uiso calc U R 1
C C13 0.3521(7) 0.7250(6) 0.11553(11) 0.0252(9) Uani d . . 1
C C14 0.5537(7) 0.7787(5) 0.13139(10) 0.0245(9) Uani d . . 1
C C15 0.6679(7) 0.8666(5) 0.09952(10) 0.0245(9) Uani d . . 1
H H15 0.8098 0.9155 0.1013 0.029 Uiso calc U R 1
C C16 0.5344(7) 0.8676(6) 0.06564(10) 0.0248(9) Uani d . . 1
C C17 0.5710(8) 0.9469(5) 0.02553(10) 0.0245(9) Uani d . . 1
C C18 0.4117(8) 0.9415(6) -0.00549(11) 0.0273(10) Uani d . . 1
H H18 0.2778 0.8827 -0.0009 0.033 Uiso calc U R 1
C C19 0.4500(8) 1.0220(6) -0.04278(11) 0.0303(10) Uani d . . 1
H H19 0.3415 1.0177 -0.0635 0.036 Uiso calc U R 1
C C20 0.6445(8) 1.1083(6) -0.05010(11) 0.0292(10) Uani d . . 1
H H20 0.6695 1.1637 -0.0755 0.035 Uiso calc U R 1
C C21 0.8015(8) 1.1126(6) -0.01980(11) 0.0301(10) Uani d . . 1
H H21 0.9352 1.1715 -0.0245 0.036 Uiso calc U R 1
C C22 0.7664(7) 1.0317(5) 0.01750(11) 0.0272(9) Uani d . . 1
H H22 0.8773 1.0344 0.0377 0.033 Uiso calc U R 1
N N1 0.5238(6) 0.6096(4) 0.23287(9) 0.0238(8) Uani d . . 1
H H1A 0.4577 0.5494 0.252 0.029 Uiso calc U R 1
N N2 0.3425(6) 0.7837(5) 0.07541(9) 0.0256(8) Uani d . . 1
H H2A 0.2311 0.7694 0.0588 0.031 Uiso calc U R 1

loop_
_atom_site_aniso_label
_atom_site_aniso_U_11
_atom_site_aniso_U_22
_atom_site_aniso_U_33
_atom_site_aniso_U_12
_atom_site_aniso_U_13
_atom_site_aniso_U_23
C1 0.034(2) 0.013(2) 0.0278(19) 0.0047(19) 0.0028(16) 0.0018(14)
C2 0.027(2) 0.017(2) 0.0323(19) 0.001(2) -0.0001(16) -0.0004(15)
C3 0.034(3) 0.020(2) 0.0295(19) 0.007(2) -0.0073(17) -0.0015(16)
C4 0.041(3) 0.015(2) 0.0237(18) 0.005(2) 0.0012(17) 0.0023(15)
C5 0.035(2) 0.016(2) 0.0285(19) -0.004(2) 0.0049(17) 0.0047(15)
C6 0.026(2) 0.0107(18) 0.0260(18) -0.0013(18) -0.0006(15) -0.0008(13)
C7 0.025(2) 0.0151(19) 0.0239(17) 0.0027(18) 0.0008(15) -0.0003(13)
C8 0.025(2) 0.0149(19) 0.0296(18) -0.0023(19) 0.0004(15) 0.0007(15)
C9 0.027(2) 0.0123(19) 0.0277(18) 0.0002(18) 0.0053(15) -0.0011(15)
C10 0.027(2) 0.0132(19) 0.0252(18) -0.0017(19) 0.0005(15) -0.0019(14)
C11 0.029(2) 0.019(2) 0.029(2) -0.005(2) 0.0051(16) -0.0002(14)
C12 0.028(2) 0.021(2) 0.0288(19) -0.001(2) 0.0001(15) -0.0044(16)
C13 0.031(2) 0.018(2) 0.0270(18) 0.001(2) -0.0001(16) -0.0021(15)
C14 0.031(2) 0.015(2) 0.0273(19) -0.002(2) 0.0022(16) -0.0034(15)
C15 0.033(2) 0.0154(19) 0.0256(18) -0.002(2) 0.0005(16) 0.0016(15)
C16 0.036(3) 0.014(2) 0.0245(18) -0.001(2) 0.0023(15) -0.0006(15)
C17 0.039(3) 0.0118(18) 0.0227(18) -0.0021(19) -0.0016(16) -0.0008(14)
C18 0.039(3) 0.017(2) 0.0257(19) 0.002(2) 0.0016(16) 0.0001(15)
C19 0.043(3) 0.021(2) 0.027(2) 0.005(2) -0.0026(18) -0.0023(16)
C20 0.044(3) 0.018(2) 0.0256(18) 0.005(2) 0.0014(17) 0.0004(15)
C21 0.044(3) 0.017(2) 0.0290(19) -0.002(2) 0.0040(17) -0.0007(15)
C22 0.034(3) 0.019(2) 0.0280(19) 0.002(2) -0.0004(17) -0.0002(15)
N1 0.032(2) 0.0160(17) 0.0236(15) 0.0009(17) 0.0045(13) 0.0025(12)
N2 0.034(2) 0.0170(17) 0.0255(16) -0.0040(18) -0.0033(13) 0.0007(13)

loop_
_atom_type_symbol
_atom_type_description
_atom_type_scat_dispersion_real
_atom_type_scat_dispersion_imag
_atom_type_scat_source
C C 0.0033 0.0016 'International Tables Vol C Tables 4.2.6.8 and 6.1.1.4'
H H 0.0000 0.0000 'International Tables Vol C Tables 4.2.6.8 and 6.1.1.4'
N N 0.0061 0.0033 'International Tables Vol C Tables 4.2.6.8 and 6.1.1.4'

loop_
_geom_angle_atom_site_label_1
_geom_angle_atom_site_label_2
_geom_angle_atom_site_label_3
_geom_angle
C2 C1 C6 121.1(4)
C2 C1 H1 119.5
C6 C1 H1 119.5
C1 C2 C3 120.4(4)
C1 C2 H2 119.8
C3 C2 H2 119.8
C4 C3 C2 119.2(4)
C4 C3 H3 120.4
C2 C3 H3 120.4
C3 C4 C5 121.0(4)
C3 C4 H4 119.5
C5 C4 H4 119.5
C4 C5 C6 120.0(4)
C4 C5 H5 120.0
C6 C5 H5 120.0
C1 C6 C5 118.2(3)
C1 C6 C7 120.0(3)
C5 C6 C7 121.7(4)
N1 C7 C8 108.2(3)
N1 C7 C6 122.9(3)
C8 C7 C6 128.9(4)
C7 C8 C9 107.8(4)
C7 C8 H8 126.1
C9 C8 H8 126.1
C10 C9 C8 107.3(3)
C10 C9 C14 116.8(4)
C8 C9 C14 135.9(4)
C11 C10 N1 128.9(4)
C11 C10 C9 124.3(3)
N1 C10 C9 106.8(3)
C12 C11 C10 119.0(4)
C12 C11 H11 120.5
C10 C11 H11 120.5
C11 C12 C13 117.9(4)
C11 C12 H12 121.1
C13 C12 H12 121.1
N2 C13 C12 128.7(4)
N2 C13 C14 106.9(4)
C12 C13 C14 124.4(3)
C13 C14 C9 117.6(4)
C13 C14 C15 107.5(3)
C9 C14 C15 135.0(4)
C16 C15 C14 107.6(4)
C16 C15 H15 126.2
C14 C15 H15 126.2
C15 C16 N2 108.4(3)
C15 C16 C17 129.3(4)
N2 C16 C17 122.3(4)
C22 C17 C18 118.2(3)
C22 C17 C16 119.9(4)
C18 C17 C16 121.9(4)
C19 C18 C17 120.3(4)
C19 C18 H18 119.9
C17 C18 H18 119.9
C20 C19 C18 120.8(4)
C20 C19 H19 119.6
C18 C19 H19 119.6
C21 C20 C19 119.0(4)
C21 C20 H20 120.5
C19 C20 H20 120.5
C20 C21 C22 120.9(4)
C20 C21 H21 119.6
C22 C21 H21 119.6
C17 C22 C21 120.8(4)
C17 C22 H22 119.6
C21 C22 H22 119.6
C7 N1 C10 109.9(3)
C7 N1 H1A 125.1
C10 N1 H1A 125.1
C16 N2 C13 109.7(3)
C16 N2 H2A 125.2
C13 N2 H2A 125.2

loop_
_geom_bond_atom_site_label_1
_geom_bond_atom_site_label_2
_geom_bond_distance
C1 C2 1.387(5)
C1 C6 1.390(6)
C1 H1 0.95
C2 C3 1.388(6)
C2 H2 0.95
C3 C4 1.384(6)
C3 H3 0.95
C4 C5 1.388(5)
C4 H4 0.95
C5 C6 1.415(5)
C5 H5 0.95
C6 C7 1.473(5)
C7 N1 1.379(5)
C7 C8 1.386(5)
C8 C9 1.423(5)
C8 H8 0.95
C9 C10 1.413(5)
C9 C14 1.426(5)
C10 C11 1.390(6)
C10 N1 1.392(4)
C11 C12 1.383(5)
C11 H11 0.95
C12 C13 1.401(6)
C12 H12 0.95
C13 N2 1.394(5)
C13 C14 1.403(6)
C14 C15 1.430(5)
C15 C16 1.379(5)
C15 H15 0.95
C16 N2 1.381(6)
C16 C17 1.469(5)
C17 C22 1.390(6)
C17 C18 1.410(6)
C18 C19 1.393(5)
C18 H18 0.95
C19 C20 1.387(6)
C19 H19 0.95
C20 C21 1.383(6)
C20 H20 0.95
C21 C22 1.391(5)
C21 H21 0.95
C22 H22 0.95
N1 H1A 0.88
N2 H2A 0.88
